data_4079326
loop_
_publ_author_name
'Adams, Richard D.'
'Chen, Mingwei'

_publ_section_title
;
 Synthesis and Structures of Iridium--Gold Carbonyl Cluster Compounds
 Containing Methyl and \s-Aryl Ligands
;
_journal_issue 17
_journal_name_full Organometallics
_journal_page_first 6457
_journal_paper_doi 10.1021/om300678c
_journal_volume 31
_journal_year 2012
_chemical_formula_sum 'C60 H42 Au2 Ir4 O9 P3'
_chemical_formula_weight 2162.58
_chemical_name_systematic
; 
 ? 
;
_space_group_IT_number 2
_symmetry_cell_setting triclinic
_symmetry_space_group_name_Hall '-P 1'
_symmetry_space_group_name_H-M 'P -1'
_atom_sites_solution_hydrogens geom
_atom_sites_solution_primary direct
_atom_sites_solution_secondary difmap
_audit_creation_method SHELXL-97
_cell_angle_alpha 85.321(2)
_cell_angle_beta 75.087(2)
_cell_angle_gamma 65.024(2)
_cell_formula_units_Z 2
_cell_length_a 13.7892(14)
_cell_length_b 13.9054(14)
_cell_length_c 17.8443(18)
_cell_measurement_reflns_used 6463
_cell_measurement_temperature 294(2)
_cell_measurement_theta_max 28.24
_cell_measurement_theta_min 2.28
_cell_volume 2995.7(5)
_computing_structure_refinement 'SHELXL-97 (Sheldrick, 1997)'
_computing_structure_solution 'SHELXS-97 (Sheldrick, 1990)'
_diffrn_ambient_temperature 294(2)
_diffrn_measured_fraction_theta_full 1.000
_diffrn_measured_fraction_theta_max 1.000
_diffrn_radiation_monochromator graphite
_diffrn_radiation_source 'fine-focus sealed tube'
_diffrn_radiation_type MoK\a
_diffrn_radiation_wavelength 0.71073
_diffrn_reflns_av_R_equivalents 0.0748
_diffrn_reflns_av_sigmaI/netI 0.0709
_diffrn_reflns_limit_h_max 16
_diffrn_reflns_limit_h_min -16
_diffrn_reflns_limit_k_max 16
_diffrn_reflns_limit_k_min -16
_diffrn_reflns_limit_l_max 20
_diffrn_reflns_limit_l_min -20
_diffrn_reflns_number 35015
_diffrn_reflns_theta_full 24.41
_diffrn_reflns_theta_max 24.41
_diffrn_reflns_theta_min 1.18
_diffrn_standards_decay_% <1
_exptl_absorpt_coefficient_mu 13.863
_exptl_absorpt_correction_T_max 1.000
_exptl_absorpt_correction_T_min 0.388309
_exptl_absorpt_correction_type multi-scan
_exptl_crystal_colour red
_exptl_crystal_density_diffrn 2.397
_exptl_crystal_density_method 'not measured'
_exptl_crystal_description block
_exptl_crystal_F_000 1970
_exptl_crystal_size_max 0.12
_exptl_crystal_size_mid 0.10
_exptl_crystal_size_min 0.06
_refine_diff_density_max 2.361
_refine_diff_density_min -2.103
_refine_diff_density_rms 0.244
_refine_ls_extinction_method none
_refine_ls_goodness_of_fit_ref 1.087
_refine_ls_hydrogen_treatment constr
_refine_ls_matrix_type full
_refine_ls_number_parameters 688
_refine_ls_number_reflns 9873
_refine_ls_number_restraints 5
_refine_ls_restrained_S_all 1.087
_refine_ls_R_factor_all 0.0831
_refine_ls_R_factor_gt 0.0580
_refine_ls_shift/su_max 0.013
_refine_ls_shift/su_mean 0.000
_refine_ls_structure_factor_coef Fsqd
_refine_ls_weighting_details 'calc w=1/[\s^2^(Fo^2^)+(0.0639P)^2^+0.0000P] where P=(Fo^2^+2Fc^2^)/3'
_refine_ls_weighting_scheme calc
_refine_ls_wR_factor_gt 0.1280
_refine_ls_wR_factor_ref 0.1398
_reflns_number_gt 7293
_reflns_number_total 9873
_reflns_threshold_expression >2sigma(I)
_cod_data_source_file om300678c_si_002.cif
_cod_data_source_block compound10
_cod_depositor_comments
;
The following automatic conversions were performed:

'_symmetry_cell_setting' value 'Triclinic' changed to 'triclinic'
according to /home/saulius/struct/CIF-dictionaries/cif_core.dic
dictionary named 'cif_core.dic' version 2.4.2 from 2011-04-26.

Automatic conversion script
Id: cif_fix_values 1891 2012-01-12 08:04:46Z andrius 
;
_cod_original_sg_symbol_H-M P-1
_cod_database_code 4079326

loop_
_symmetry_equiv_pos_as_xyz
'x, y, z'
'-x, -y, -z'

loop_
_atom_site_label
_atom_site_type_symbol
_atom_site_fract_x
_atom_site_fract_y
_atom_site_fract_z
_atom_site_U_iso_or_equiv
_atom_site_adp_type
_atom_site_occupancy
_atom_site_symmetry_multiplicity
_atom_site_calc_flag
_atom_site_refinement_flags
Ir1 Ir 0.15572(5) 0.31849(5) 0.18091(4) 0.05064(19) Uani 1 1 d .
Ir2 Ir -0.00204(5) 0.23848(4) 0.27490(4) 0.04658(18) Uani 1 1 d .
Ir3 Ir -0.06574(5) 0.41984(5) 0.19502(4) 0.0535(2) Uani 1 1 d .
Ir4 Ir 0.00864(5) 0.42435(4) 0.32218(4) 0.04258(17) Uani 1 1 d .
Au1 Au 0.19606(5) 0.19900(5) 0.30848(4) 0.05134(19) Uani 1 1 d .
Au2 Au 0.16564(6) 0.11569(5) 0.15742(5) 0.0685(2) Uani 1 1 d .
P1 P 0.3140(3) 0.1142(3) 0.3851(2) 0.0451(10) Uani 1 1 d .
P2 P 0.2498(4) -0.0388(4) 0.0841(3) 0.0615(13) Uani 1 1 d .
P3 P -0.1290(3) 0.3660(3) 0.3657(3) 0.0478(10) Uani 1 1 d .
C1 C 0.1477(16) 0.4381(13) 0.2420(12) 0.072(6) Uani 1 1 d .
C11 C 0.3125(17) 0.2424(14) 0.1607(11) 0.070(5) Uani 1 1 d .
C12 C 0.1432(19) 0.3812(19) 0.0869(13) 0.100(8) Uani 1 1 d .
C21 C 0.0429(13) 0.1144(12) 0.3381(12) 0.064(5) Uani 1 1 d .
C22 C -0.0907(16) 0.2025(14) 0.2335(12) 0.071(5) Uani 1 1 d .
C31 C -0.0838(18) 0.3660(18) 0.1129(14) 0.087(7) Uani 1 1 d .
C32 C -0.0916(14) 0.5591(15) 0.1619(13) 0.073(6) Uani 1 1 d .
C41 C 0.0698(12) 0.4008(12) 0.4095(9) 0.044(4) Uani 1 1 d .
C42 C -0.0731(14) 0.5694(12) 0.3311(11) 0.063(5) Uani 1 1 d .
C43 C 0.3774(12) 0.1958(12) 0.4103(10) 0.050(4) Uani 1 1 d .
C44 C 0.4234(15) 0.2444(16) 0.3518(12) 0.071(5) Uani 1 1 d .
H44 H 0.4198 0.2384 0.3012 0.085 Uiso 1 1 calc R
C45 C 0.476(2) 0.3032(18) 0.3688(14) 0.096(7) Uani 1 1 d .
H45 H 0.5140 0.3306 0.3287 0.115 Uiso 1 1 calc R
C46 C 0.4716(19) 0.3209(19) 0.4435(14) 0.093(7) Uani 1 1 d .
H46 H 0.5055 0.3617 0.4545 0.112 Uiso 1 1 calc R
C47 C 0.4190(18) 0.2799(16) 0.5011(12) 0.079(6) Uani 1 1 d .
H47 H 0.4124 0.2950 0.5525 0.095 Uiso 1 1 calc R
C48 C 0.3734(16) 0.2135(15) 0.4836(12) 0.074(6) Uani 1 1 d .
H48 H 0.3402 0.1817 0.5236 0.089 Uiso 1 1 calc R
C49 C 0.2509(12) 0.0755(11) 0.4772(9) 0.044(4) Uani 1 1 d .
C50 C 0.3113(14) -0.0106(13) 0.5168(11) 0.059(5) Uani 1 1 d .
H50 H 0.3856 -0.0514 0.4946 0.071 Uiso 1 1 calc R
C51 C 0.2624(16) -0.0355(16) 0.5875(11) 0.073(5) Uani 1 1 d .
H51 H 0.3046 -0.0905 0.6145 0.087 Uiso 1 1 calc R
C52 C 0.1515(17) 0.0198(18) 0.6193(13) 0.084(6) Uani 1 1 d .
H52 H 0.1170 0.0022 0.6669 0.101 Uiso 1 1 calc R
C53 C 0.0913(18) 0.1053(18) 0.5766(13) 0.093(7) Uani 1 1 d .
H53 H 0.0163 0.1449 0.5974 0.112 Uiso 1 1 calc R
C54 C 0.1393(14) 0.1301(15) 0.5078(11) 0.070(5) Uani 1 1 d .
H54 H 0.0972 0.1846 0.4804 0.084 Uiso 1 1 calc R
C55 C 0.4308(11) -0.0070(11) 0.3441(9) 0.041(3) Uani 1 1 d .
C56 C 0.5368(14) -0.0366(14) 0.3477(10) 0.066(5) Uani 1 1 d .
H56 H 0.5543 0.0102 0.3700 0.079 Uiso 1 1 calc R
C57 C 0.6187(16) -0.1337(14) 0.3192(12) 0.073(6) Uani 1 1 d .
H57 H 0.6892 -0.1541 0.3263 0.088 Uiso 1 1 calc R
C58 C 0.5975(17) -0.1992(16) 0.2813(12) 0.084(6) Uani 1 1 d .
H58 H 0.6542 -0.2621 0.2578 0.101 Uiso 1 1 calc R
C59 C 0.4883(18) -0.1713(16) 0.2778(13) 0.090(7) Uani 1 1 d .
H59 H 0.4718 -0.2196 0.2564 0.108 Uiso 1 1 calc R
C60 C 0.4055(15) -0.0745(13) 0.3050(11) 0.067(5) Uani 1 1 d .
H60 H 0.3349 -0.0538 0.2980 0.081 Uiso 1 1 calc R
C61 C 0.3939(15) -0.1134(13) 0.0845(11) 0.067(5) Uani 1 1 d .
C62 C 0.4451(19) -0.2262(14) 0.0759(12) 0.094(8) Uani 1 1 d .
H62 H 0.4044 -0.2644 0.0738 0.113 Uiso 1 1 calc R
C63 C 0.5566(19) -0.2770(17) 0.0710(13) 0.091(7) Uani 1 1 d .
H63 H 0.5918 -0.3505 0.0649 0.109 Uiso 1 1 calc R
C64 C 0.6165(18) -0.221(2) 0.0749(14) 0.100(8) Uani 1 1 d .
H64 H 0.6921 -0.2565 0.0705 0.120 Uiso 1 1 calc R
C65 C 0.5669(19) -0.116(2) 0.0850(15) 0.106(8) Uani 1 1 d .
H65 H 0.6082 -0.0796 0.0897 0.128 Uiso 1 1 calc R
C66 C 0.4552(16) -0.0595(16) 0.0887(12) 0.078(6) Uani 1 1 d .
H66 H 0.4227 0.0141 0.0941 0.094 Uiso 1 1 calc R
C67 C 0.1843(14) -0.1294(14) 0.1209(12) 0.065(5) Uani 1 1 d .
C68 C 0.155(2) -0.1401(18) 0.1994(15) 0.095(7) Uani 1 1 d .
H68 H 0.1652 -0.0985 0.2320 0.114 Uiso 1 1 calc R
C69 C 0.111(2) -0.208(3) 0.2310(15) 0.121(10) Uani 1 1 d U
H69 H 0.0954 -0.2151 0.2845 0.146 Uiso 1 1 calc R
C70 C 0.0895(18) -0.269(2) 0.1828(14) 0.104(8) Uani 1 1 d U
H70 H 0.0610 -0.3178 0.2032 0.124 Uiso 1 1 calc R
C71 C 0.112(2) -0.252(2) 0.1069(16) 0.126(11) Uani 1 1 d .
H71 H 0.0938 -0.2877 0.0745 0.151 Uiso 1 1 calc R
C72 C 0.161(2) -0.184(2) 0.0739(13) 0.111(9) Uani 1 1 d .
H72 H 0.1768 -0.1758 0.0205 0.133 Uiso 1 1 calc R
C73 C 0.2497(14) -0.0248(14) -0.0175(11) 0.065(5) Uani 1 1 d .
C74 C 0.3225(17) -0.0993(18) -0.0737(12) 0.085(6) Uani 1 1 d .
H74 H 0.3763 -0.1610 -0.0602 0.101 Uiso 1 1 calc R
C75 C 0.317(2) -0.084(2) -0.1541(12) 0.108(9) Uani 1 1 d .
H75 H 0.3692 -0.1348 -0.1914 0.130 Uiso 1 1 calc R
C76 C 0.244(3) -0.002(3) -0.1749(13) 0.105(9) Uani 1 1 d U
H76 H 0.2397 0.0065 -0.2264 0.126 Uiso 1 1 calc R
C77 C 0.173(3) 0.071(2) -0.1212(19) 0.149(13) Uani 1 1 d U
H77 H 0.1223 0.1321 -0.1376 0.179 Uiso 1 1 calc R
C78 C 0.169(2) 0.0650(18) -0.0420(16) 0.118(9) Uani 1 1 d .
H78 H 0.1140 0.1179 -0.0068 0.142 Uiso 1 1 calc R
C79 C -0.1729(13) 0.3367(13) 0.4650(10) 0.057(4) Uani 1 1 d .
C80 C -0.1896(15) 0.3999(16) 0.5245(11) 0.070(5) Uani 1 1 d .
H80 H -0.1758 0.4601 0.5134 0.084 Uiso 1 1 calc R
C81 C -0.2253(19) 0.381(2) 0.5991(16) 0.096(7) Uani 1 1 d .
H81 H -0.2327 0.4247 0.6387 0.116 Uiso 1 1 calc R
C82 C -0.250(2) 0.297(3) 0.6151(16) 0.113(10) Uani 1 1 d .
H82 H -0.2810 0.2873 0.6664 0.136 Uiso 1 1 calc R
C83 C -0.2317(19) 0.226(2) 0.5596(17) 0.110(9) Uani 1 1 d .
H83 H -0.2419 0.1641 0.5727 0.132 Uiso 1 1 calc R
C84 C -0.1967(16) 0.2491(15) 0.4816(13) 0.080(6) Uani 1 1 d .
H84 H -0.1897 0.2058 0.4416 0.096 Uiso 1 1 calc R
C85 C -0.2541(13) 0.4477(11) 0.3373(11) 0.055(4) Uani 1 1 d .
C86 C -0.2326(13) 0.4693(10) 0.2584(10) 0.050(4) Uani 1 1 d .
C87 C -0.3231(17) 0.5201(14) 0.2266(14) 0.084(6) Uani 1 1 d .
H87 H -0.3132 0.5333 0.1739 0.100 Uiso 1 1 calc R
C88 C -0.4305(15) 0.5515(14) 0.2757(18) 0.095(9) Uani 1 1 d .
H88 H -0.4905 0.5901 0.2548 0.114 Uiso 1 1 calc R
C89 C -0.4503(16) 0.5280(16) 0.3522(16) 0.088(7) Uani 1 1 d .
H89 H -0.5217 0.5459 0.3826 0.106 Uiso 1 1 calc R
C90 C -0.3604(14) 0.4769(13) 0.3818(13) 0.073(6) Uani 1 1 d .
H90 H -0.3712 0.4612 0.4342 0.087 Uiso 1 1 calc R
O1 O 0.2021(12) 0.4873(11) 0.2402(9) 0.093(5) Uani 1 1 d .
O11 O 0.4042(11) 0.2048(11) 0.1405(9) 0.101(5) Uani 1 1 d .
O12 O 0.1454(15) 0.4213(14) 0.0276(9) 0.126(7) Uani 1 1 d .
O21 O 0.0622(12) 0.0401(11) 0.3719(9) 0.095(5) Uani 1 1 d .
O22 O -0.1513(16) 0.1806(14) 0.2092(12) 0.143(8) Uani 1 1 d .
O31 O -0.0934(19) 0.3325(15) 0.0597(12) 0.150(8) Uani 1 1 d .
O32 O -0.1111(12) 0.6434(11) 0.1426(11) 0.106(6) Uani 1 1 d .
O41 O 0.0971(11) 0.3967(10) 0.4652(8) 0.076(4) Uani 1 1 d .
O42 O -0.1253(12) 0.6604(10) 0.3392(9) 0.097(5) Uani 1 1 d .
C2S C 0.579(3) 0.494(3) 0.950(2) 0.181(14) Uiso 1 1 d D
H2S H 0.6528 0.4703 0.9237 0.218 Uiso 1 1 calc R
C3S C 0.585(3) 0.447(3) 1.025(2) 0.187(15) Uiso 1 1 d D
H3S H 0.6570 0.4137 1.0299 0.224 Uiso 1 1 calc R
C1S C 0.516(7) 0.565(6) 0.886(5) 0.42(4) Uiso 1 1 d D
H1S H 0.5240 0.5939 0.8373 0.510 Uiso 1 1 calc R

loop_
_atom_site_aniso_label
_atom_site_aniso_U_11
_atom_site_aniso_U_22
_atom_site_aniso_U_33
_atom_site_aniso_U_23
_atom_site_aniso_U_13
_atom_site_aniso_U_12
Ir1 0.0435(4) 0.0461(4) 0.0515(4) 0.0005(3) -0.0161(3) -0.0059(3)
Ir2 0.0381(3) 0.0373(3) 0.0645(4) -0.0054(3) -0.0249(3) -0.0076(3)
Ir3 0.0477(4) 0.0460(4) 0.0628(5) 0.0000(3) -0.0304(3) -0.0059(3)
Ir4 0.0347(3) 0.0377(3) 0.0544(4) -0.0038(3) -0.0163(3) -0.0102(3)
Au1 0.0436(4) 0.0486(4) 0.0652(4) 0.0092(3) -0.0299(3) -0.0142(3)
Au2 0.0637(5) 0.0504(4) 0.0762(5) -0.0194(4) -0.0277(4) 0.0001(3)
P1 0.037(2) 0.048(2) 0.052(3) 0.0035(19) -0.0182(19) -0.0148(18)
P2 0.054(3) 0.053(3) 0.065(3) -0.012(2) -0.022(2) -0.005(2)
P3 0.033(2) 0.038(2) 0.068(3) -0.006(2) -0.017(2) -0.0080(17)
C1 0.055(11) 0.042(10) 0.086(15) -0.009(10) -0.012(11) 0.010(9)
C11 0.072(14) 0.046(10) 0.074(13) -0.001(9) -0.005(11) -0.015(10)
C12 0.089(17) 0.112(18) 0.069(15) 0.023(14) -0.025(13) -0.014(14)
C21 0.048(10) 0.030(8) 0.124(17) 0.007(10) -0.039(11) -0.018(8)
C22 0.067(12) 0.062(11) 0.092(15) -0.007(10) -0.042(11) -0.019(10)
C31 0.081(15) 0.095(16) 0.101(17) 0.003(13) -0.064(14) -0.029(12)
C32 0.040(10) 0.056(11) 0.119(17) -0.005(11) -0.052(11) 0.003(9)
C41 0.037(8) 0.045(9) 0.051(10) -0.009(7) -0.021(8) -0.010(7)
C42 0.048(10) 0.030(9) 0.094(14) -0.006(9) -0.023(10) 0.004(7)
C43 0.039(9) 0.043(9) 0.068(12) 0.004(8) -0.029(9) -0.009(7)
C44 0.068(12) 0.100(15) 0.066(12) 0.007(11) -0.018(10) -0.055(12)
C45 0.12(2) 0.102(17) 0.081(17) -0.008(14) -0.002(14) -0.069(16)
C46 0.100(18) 0.12(2) 0.085(17) 0.001(15) -0.012(14) -0.081(16)
C47 0.112(17) 0.095(15) 0.067(13) 0.005(11) -0.044(13) -0.065(14)
C48 0.096(15) 0.077(13) 0.093(15) 0.013(11) -0.052(13) -0.062(12)
C49 0.039(8) 0.046(9) 0.054(10) 0.004(7) -0.020(8) -0.019(7)
C50 0.052(10) 0.062(11) 0.075(13) 0.016(9) -0.037(10) -0.025(9)
C51 0.065(13) 0.091(14) 0.059(12) 0.021(11) -0.020(10) -0.030(11)
C52 0.074(14) 0.110(17) 0.086(15) 0.018(13) -0.011(12) -0.062(14)
C53 0.067(14) 0.104(17) 0.087(17) 0.014(14) -0.008(13) -0.023(13)
C54 0.047(10) 0.076(13) 0.068(13) 0.000(10) -0.008(10) -0.012(9)
C55 0.033(8) 0.042(8) 0.050(9) 0.006(7) -0.015(7) -0.017(7)
C56 0.053(11) 0.070(12) 0.060(12) 0.003(9) -0.018(9) -0.009(9)
C57 0.065(12) 0.057(11) 0.083(14) 0.012(11) -0.039(11) -0.001(10)
C58 0.070(14) 0.067(13) 0.084(15) -0.016(11) -0.013(12) 0.001(11)
C59 0.080(15) 0.072(14) 0.098(17) -0.012(12) -0.023(13) -0.010(12)
C60 0.051(11) 0.049(10) 0.079(13) -0.011(9) -0.011(10) 0.000(8)
C61 0.066(12) 0.050(10) 0.065(12) -0.012(9) -0.029(10) 0.005(9)
C62 0.113(18) 0.055(11) 0.105(17) -0.028(11) -0.079(15) 0.009(12)
C63 0.079(15) 0.079(14) 0.092(17) -0.026(12) -0.042(13) 0.007(13)
C64 0.053(13) 0.13(2) 0.102(19) 0.003(17) -0.035(13) -0.014(14)
C65 0.072(16) 0.12(2) 0.13(2) 0.044(18) -0.039(15) -0.041(16)
C66 0.058(12) 0.072(13) 0.110(17) 0.008(12) -0.033(12) -0.027(11)
C67 0.051(10) 0.068(12) 0.066(13) -0.022(10) -0.018(10) -0.009(9)
C68 0.13(2) 0.088(16) 0.088(18) 0.011(14) -0.046(16) -0.054(16)
C69 0.12(2) 0.17(3) 0.075(18) 0.037(17) -0.039(16) -0.06(2)
C70 0.064(14) 0.14(2) 0.082(17) 0.029(15) -0.013(13) -0.025(14)
C71 0.15(2) 0.20(3) 0.12(2) 0.02(2) -0.049(19) -0.16(2)
C72 0.14(2) 0.15(2) 0.055(14) 0.006(15) -0.020(15) -0.08(2)
C73 0.051(11) 0.068(12) 0.076(13) 0.005(10) -0.033(10) -0.014(9)
C74 0.070(14) 0.098(16) 0.074(15) -0.013(13) -0.009(12) -0.027(12)
C75 0.087(17) 0.18(3) 0.046(13) 0.024(15) -0.015(12) -0.053(18)
C76 0.14(3) 0.17(3) 0.042(13) 0.023(13) -0.024(14) -0.11(2)
C77 0.17(3) 0.14(3) 0.12(2) 0.024(17) -0.11(2) -0.01(2)
C78 0.095(19) 0.082(16) 0.13(2) -0.009(15) -0.036(17) 0.020(13)
C79 0.039(9) 0.054(10) 0.066(12) -0.001(9) -0.019(8) -0.004(8)
C80 0.070(13) 0.087(14) 0.051(12) -0.007(11) -0.007(10) -0.034(11)
C81 0.085(17) 0.102(19) 0.10(2) -0.009(15) -0.014(15) -0.042(15)
C82 0.071(16) 0.16(3) 0.09(2) 0.04(2) -0.037(15) -0.031(19)
C83 0.069(16) 0.13(2) 0.11(2) 0.041(19) 0.001(15) -0.041(15)
C84 0.086(15) 0.066(12) 0.092(16) -0.003(11) -0.002(12) -0.045(12)
C85 0.043(9) 0.035(8) 0.092(14) -0.013(9) -0.027(9) -0.011(7)
C86 0.049(9) 0.023(7) 0.077(12) -0.001(8) -0.036(9) -0.001(7)
C87 0.082(15) 0.057(11) 0.117(18) 0.010(12) -0.058(14) -0.016(11)
C88 0.031(10) 0.044(10) 0.22(3) 0.023(14) -0.056(15) -0.011(8)
C89 0.050(12) 0.079(14) 0.15(2) 0.037(15) -0.046(14) -0.035(11)
C90 0.044(10) 0.057(11) 0.113(17) -0.003(11) -0.006(11) -0.024(9)
O1 0.085(10) 0.092(10) 0.110(12) -0.011(9) 0.010(9) -0.063(9)
O11 0.044(8) 0.089(10) 0.125(13) 0.000(9) 0.007(8) 0.001(7)
O12 0.120(14) 0.139(15) 0.075(11) 0.032(11) -0.024(10) -0.017(11)
O21 0.103(11) 0.071(9) 0.143(14) 0.055(9) -0.071(10) -0.053(8)
O22 0.152(17) 0.117(14) 0.22(2) 0.014(14) -0.131(17) -0.068(13)
O31 0.20(2) 0.128(15) 0.136(16) -0.023(13) -0.101(16) -0.046(15)
O32 0.089(11) 0.053(8) 0.177(17) 0.028(10) -0.060(11) -0.019(8)
O41 0.075(9) 0.070(8) 0.076(9) -0.007(7) -0.034(8) -0.013(7)
O42 0.099(11) 0.050(8) 0.116(12) -0.006(8) -0.021(9) -0.010(8)

loop_
_atom_type_symbol
_atom_type_description
_atom_type_scat_dispersion_real
_atom_type_scat_dispersion_imag
_atom_type_scat_source
C C 0.0033 0.0016 'International Tables Vol C Tables 4.2.6.8 and 6.1.1.4'
H H 0.0000 0.0000 'International Tables Vol C Tables 4.2.6.8 and 6.1.1.4'
O O 0.0106 0.0060 'International Tables Vol C Tables 4.2.6.8 and 6.1.1.4'
P P 0.1023 0.0942 'International Tables Vol C Tables 4.2.6.8 and 6.1.1.4'
Ir Ir -1.4442 7.9887 'International Tables Vol C Tables 4.2.6.8 and 6.1.1.4'
Au Au -2.0133 8.8022 'International Tables Vol C Tables 4.2.6.8 and 6.1.1.4'

loop_
_geom_angle_atom_site_label_1
_geom_angle_atom_site_label_2
_geom_angle_atom_site_label_3
_geom_angle
_geom_angle_site_symmetry_1
_geom_angle_site_symmetry_3
C12 Ir1 C11 100.1(9) . .
C12 Ir1 C1 100.5(10) . .
C11 Ir1 C1 95.2(8) . .
C12 Ir1 Ir3 75.7(7) . .
C11 Ir1 Ir3 174.2(6) . .
C1 Ir1 Ir3 89.6(5) . .
C12 Ir1 Au1 171.7(7) . .
C11 Ir1 Au1 74.0(6) . .
C1 Ir1 Au1 86.1(5) . .
Ir3 Ir1 Au1 109.75(3) . .
C12 Ir1 Au2 103.4(8) . .
C11 Ir1 Au2 82.9(5) . .
C1 Ir1 Au2 156.0(6) . .
Ir3 Ir1 Au2 94.09(3) . .
Au1 Ir1 Au2 70.36(3) . .
C12 Ir1 Ir4 121.2(7) . .
C11 Ir1 Ir4 127.0(6) . .
C1 Ir1 Ir4 48.9(6) . .
Ir3 Ir1 Ir4 58.82(2) . .
Au1 Ir1 Ir4 67.06(2) . .
Au2 Ir1 Ir4 114.31(3) . .
C12 Ir1 Ir2 123.5(8) . .
C11 Ir1 Ir2 124.1(5) . .
C1 Ir1 Ir2 107.6(6) . .
Ir3 Ir1 Ir2 57.07(2) . .
Au1 Ir1 Ir2 58.13(2) . .
Au2 Ir1 Ir2 56.31(2) . .
Ir4 Ir1 Ir2 59.14(2) . .
C22 Ir2 C21 96.2(7) . .
C22 Ir2 P3 101.6(6) . .
C21 Ir2 P3 101.6(6) . .
C22 Ir2 Ir3 86.9(6) . .
C21 Ir2 Ir3 176.0(5) . .
P3 Ir2 Ir3 75.21(11) . .
C22 Ir2 Au2 85.6(6) . .
C21 Ir2 Au2 86.1(6) . .
P3 Ir2 Au2 168.66(11) . .
Ir3 Ir2 Au2 96.70(3) . .
C22 Ir2 Au1 153.1(6) . .
C21 Ir2 Au1 68.9(5) . .
P3 Ir2 Au1 103.30(10) . .
Ir3 Ir2 Au1 109.29(3) . .
Au2 Ir2 Au1 71.53(3) . .
C22 Ir2 Ir4 139.2(6) . .
C21 Ir2 Ir4 117.4(5) . .
P3 Ir2 Ir4 51.80(10) . .
Ir3 Ir2 Ir4 58.78(2) . .
Au2 Ir2 Ir4 117.26(3) . .
Au1 Ir2 Ir4 66.56(2) . .
C22 Ir2 Ir1 122.7(7) . .
C21 Ir2 Ir1 122.4(5) . .
P3 Ir2 Ir1 108.94(11) . .
Ir3 Ir2 Ir1 57.39(2) . .
Au2 Ir2 Ir1 59.72(3) . .
Au1 Ir2 Ir1 57.30(2) . .
Ir4 Ir2 Ir1 58.75(2) . .
C31 Ir3 C32 100.2(9) . .
C31 Ir3 C86 94.5(8) . .
C32 Ir3 C86 91.6(7) . .
C31 Ir3 Ir2 97.5(7) . .
C32 Ir3 Ir2 161.7(5) . .
C86 Ir3 Ir2 91.8(4) . .
C31 Ir3 Ir1 102.9(7) . .
C32 Ir3 Ir1 105.5(5) . .
C86 Ir3 Ir1 152.8(4) . .
Ir2 Ir3 Ir1 65.54(2) . .
C31 Ir3 Ir4 159.1(7) . .
C32 Ir3 Ir4 98.5(6) . .
C86 Ir3 Ir4 94.2(4) . .
Ir2 Ir3 Ir4 63.25(2) . .
Ir1 Ir3 Ir4 62.83(2) . .
C42 Ir4 C41 100.8(7) . .
C42 Ir4 C1 92.9(7) . .
C41 Ir4 C1 94.9(7) . .
C42 Ir4 P3 100.7(6) . .
C41 Ir4 P3 101.5(5) . .
C1 Ir4 P3 156.3(6) . .
C42 Ir4 Ir3 89.2(6) . .
C41 Ir4 Ir3 169.8(4) . .
C1 Ir4 Ir3 86.5(6) . .
P3 Ir4 Ir3 74.45(11) . .
C42 Ir4 Ir1 122.9(6) . .
C41 Ir4 Ir1 116.3(4) . .
C1 Ir4 Ir1 44.9(5) . .
P3 Ir4 Ir1 111.65(11) . .
Ir3 Ir4 Ir1 58.34(2) . .
C42 Ir4 Ir2 139.6(6) . .
C41 Ir4 Ir2 112.1(4) . .
C1 Ir4 Ir2 106.6(5) . .
P3 Ir4 Ir2 51.22(10) . .
Ir3 Ir4 Ir2 57.97(2) . .
Ir1 Ir4 Ir2 62.11(2) . .
C42 Ir4 Au1 164.4(6) . .
C41 Ir4 Au1 70.6(4) . .
C1 Ir4 Au1 75.4(4) . .
P3 Ir4 Au1 93.82(10) . .
Ir3 Ir4 Au1 100.06(3) . .
Ir1 Ir4 Au1 54.86(2) . .
Ir2 Ir4 Au1 55.31(2) . .
P1 Au1 Ir1 148.39(11) . .
P1 Au1 Ir2 146.89(11) . .
Ir1 Au1 Ir2 64.57(2) . .
P1 Au1 Ir4 131.05(11) . .
Ir1 Au1 Ir4 58.08(2) . .
Ir2 Au1 Ir4 58.13(2) . .
P1 Au1 Au2 130.50(11) . .
Ir1 Au1 Au2 56.08(2) . .
Ir2 Au1 Au2 53.62(2) . .
Ir4 Au1 Au2 98.37(2) . .
P2 Au2 Ir2 148.28(14) . .
P2 Au2 Ir1 147.60(14) . .
Ir2 Au2 Ir1 63.97(2) . .
P2 Au2 Au1 135.88(12) . .
Ir2 Au2 Au1 54.85(2) . .
Ir1 Au2 Au1 53.57(2) . .
C49 P1 C55 104.0(7) . .
C49 P1 C43 104.8(7) . .
C55 P1 C43 103.8(7) . .
C49 P1 Au1 114.4(5) . .
C55 P1 Au1 115.8(5) . .
C43 P1 Au1 112.8(5) . .
C73 P2 C61 104.6(8) . .
C73 P2 C67 105.6(9) . .
C61 P2 C67 105.2(9) . .
C73 P2 Au2 115.8(6) . .
C61 P2 Au2 113.5(6) . .
C67 P2 Au2 111.3(6) . .
C79 P3 C85 105.1(8) . .
C79 P3 Ir2 122.6(6) . .
C85 P3 Ir2 114.0(6) . .
C79 P3 Ir4 123.2(6) . .
C85 P3 Ir4 113.5(6) . .
Ir2 P3 Ir4 76.98(13) . .
O1 C1 Ir1 137.4(16) . .
O1 C1 Ir4 136.0(16) . .
Ir1 C1 Ir4 86.2(9) . .
O11 C11 Ir1 171.2(18) . .
O12 C12 Ir1 173(2) . .
O21 C21 Ir2 173.3(15) . .
O22 C22 Ir2 177(2) . .
O31 C31 Ir3 178(2) . .
O32 C32 Ir3 177.5(16) . .
O41 C41 Ir4 172.6(14) . .
O42 C42 Ir4 177.8(18) . .
C48 C43 C44 119.9(17) . .
C48 C43 P1 122.0(14) . .
C44 C43 P1 117.9(14) . .
C43 C44 C45 119.1(19) . .
C43 C44 H44 120.4 . .
C45 C44 H44 120.4 . .
C46 C45 C44 120(2) . .
C46 C45 H45 119.8 . .
C44 C45 H45 119.8 . .
C47 C46 C45 120(2) . .
C47 C46 H46 120.0 . .
C45 C46 H46 120.0 . .
C46 C47 C48 120(2) . .
C46 C47 H47 120.2 . .
C48 C47 H47 120.2 . .
C43 C48 C47 120.6(19) . .
C43 C48 H48 119.7 . .
C47 C48 H48 119.7 . .
C54 C49 C50 119.0(16) . .
C54 C49 P1 119.0(13) . .
C50 C49 P1 121.9(13) . .
C51 C50 C49 120.6(17) . .
C51 C50 H50 119.7 . .
C49 C50 H50 119.7 . .
C50 C51 C52 120.6(18) . .
C50 C51 H51 119.7 . .
C52 C51 H51 119.7 . .
C51 C52 C53 117.5(19) . .
C51 C52 H52 121.2 . .
C53 C52 H52 121.2 . .
C54 C53 C52 122(2) . .
C54 C53 H53 119.1 . .
C52 C53 H53 119.1 . .
C53 C54 C49 120.2(19) . .
C53 C54 H54 119.9 . .
C49 C54 H54 119.9 . .
C56 C55 C60 119.2(15) . .
C56 C55 P1 126.1(13) . .
C60 C55 P1 114.7(11) . .
C55 C56 C57 121.8(19) . .
C55 C56 H56 119.1 . .
C57 C56 H56 119.1 . .
C58 C57 C56 120.3(19) . .
C58 C57 H57 119.8 . .
C56 C57 H57 119.8 . .
C57 C58 C59 118.8(19) . .
C57 C58 H58 120.6 . .
C59 C58 H58 120.6 . .
C60 C59 C58 122(2) . .
C60 C59 H59 119.2 . .
C58 C59 H59 119.2 . .
C59 C60 C55 117.8(18) . .
C59 C60 H60 121.1 . .
C55 C60 H60 121.1 . .
C66 C61 C62 119.8(19) . .
C66 C61 P2 118.9(14) . .
C62 C61 P2 121.2(16) . .
C63 C62 C61 118(2) . .
C63 C62 H62 121.0 . .
C61 C62 H62 121.0 . .
C64 C63 C62 121(2) . .
C64 C63 H63 119.5 . .
C62 C63 H63 119.5 . .
C65 C64 C63 120(2) . .
C65 C64 H64 120.0 . .
C63 C64 H64 120.0 . .
C64 C65 C66 122(2) . .
C64 C65 H65 119.0 . .
C66 C65 H65 119.0 . .
C61 C66 C65 119(2) . .
C61 C66 H66 120.5 . .
C65 C66 H66 120.5 . .
C72 C67 C68 118(2) . .
C72 C67 P2 122.8(17) . .
C68 C67 P2 118.7(16) . .
C69 C68 C67 123(2) . .
C69 C68 H68 118.7 . .
C67 C68 H68 118.7 . .
C68 C69 C70 120(2) . .
C68 C69 H69 120.1 . .
C70 C69 H69 120.1 . .
C71 C70 C69 117(3) . .
C71 C70 H70 121.6 . .
C69 C70 H70 121.6 . .
C70 C71 C72 123(2) . .
C70 C71 H71 118.5 . .
C72 C71 H71 118.5 . .
C67 C72 C71 119(2) . .
C67 C72 H72 120.5 . .
C71 C72 H72 120.5 . .
C74 C73 C78 116(2) . .
C74 C73 P2 123.6(15) . .
C78 C73 P2 120.0(17) . .
C73 C74 C75 121(2) . .
C73 C74 H74 119.6 . .
C75 C74 H74 119.6 . .
C76 C75 C74 122(3) . .
C76 C75 H75 119.1 . .
C74 C75 H75 119.1 . .
C75 C76 C77 118(2) . .
C75 C76 H76 121.1 . .
C77 C76 H76 121.1 . .
C76 C77 C78 126(3) . .
C76 C77 H77 116.9 . .
C78 C77 H77 116.9 . .
C77 C78 C73 117(2) . .
C77 C78 H78 121.5 . .
C73 C78 H78 121.5 . .
C80 C79 C84 118.2(19) . .
C80 C79 P3 122.6(15) . .
C84 C79 P3 119.1(15) . .
C81 C80 C79 123(2) . .
C81 C80 H80 118.3 . .
C79 C80 H80 118.3 . .
C82 C81 C80 119(3) . .
C82 C81 H81 120.7 . .
C80 C81 H81 120.7 . .
C81 C82 C83 123(3) . .
C81 C82 H82 118.7 . .
C83 C82 H82 118.7 . .
C82 C83 C84 118(3) . .
C82 C83 H83 121.2 . .
C84 C83 H83 121.2 . .
C79 C84 C83 119(2) . .
C79 C84 H84 120.3 . .
C83 C84 H84 120.3 . .
C90 C85 C86 121.4(16) . .
C90 C85 P3 126.9(16) . .
C86 C85 P3 111.3(12) . .
C87 C86 C85 117.1(17) . .
C87 C86 Ir3 124.6(15) . .
C85 C86 Ir3 118.3(10) . .
C86 C87 C88 119(2) . .
C86 C87 H87 120.5 . .
C88 C87 H87 120.5 . .
C89 C88 C87 123.3(19) . .
C89 C88 H88 118.4 . .
C87 C88 H88 118.4 . .
C90 C89 C88 117(2) . .
C90 C89 H89 121.7 . .
C88 C89 H89 121.7 . .
C89 C90 C85 122(2) . .
C89 C90 H90 118.8 . .
C85 C90 H90 118.7 . .
C3S C2S C1S 155(5) . .
C3S C2S H2S 102.7 . .
C1S C2S H2S 102.6 . .
C2S C3S C1S 136(4) . 2_667
C2S C3S H3S 111.9 . .
C1S C3S H3S 111.9 2_667 .
C2S C1S C3S 69(4) . 2_667
C2S C1S H1S 145.6 . .
C3S C1S H1S 145.6 2_667 .

loop_
_geom_bond_atom_site_label_1
_geom_bond_atom_site_label_2
_geom_bond_distance
_geom_bond_site_symmetry_2
Ir1 C12 1.84(2) .
Ir1 C11 1.91(2) .
Ir1 C1 2.01(2) .
Ir1 Ir3 2.7207(9) .
Ir1 Au1 2.7397(9) .
Ir1 Au2 2.8256(10) .
Ir1 Ir4 2.8438(9) .
Ir1 Ir2 2.9401(10) .
Ir2 C22 1.826(18) .
Ir2 C21 1.942(17) .
Ir2 P3 2.285(4) .
Ir2 Ir3 2.7111(9) .
Ir2 Au2 2.7223(10) .
Ir2 Au1 2.7649(9) .
Ir2 Ir4 2.8556(8) .
Ir3 C31 1.82(2) .
Ir3 C32 1.89(2) .
Ir3 C86 2.121(17) .
Ir3 Ir4 2.7347(9) .
Ir4 C42 1.845(15) .
Ir4 C41 1.899(15) .
Ir4 C1 2.15(2) .
Ir4 P3 2.303(4) .
Ir4 Au1 3.0853(8) .
Au1 P1 2.273(4) .
Au1 Au2 3.2071(10) .
Au2 P2 2.290(5) .
P1 C49 1.806(16) .
P1 C55 1.809(15) .
P1 C43 1.839(16) .
P2 C73 1.809(19) .
P2 C61 1.814(18) .
P2 C67 1.83(2) .
P3 C79 1.793(18) .
P3 C85 1.795(15) .
C1 O1 1.20(2) .
C11 O11 1.11(2) .
C12 O12 1.15(2) .
C21 O21 1.118(18) .
C22 O22 1.18(2) .
C31 O31 1.15(2) .
C32 O32 1.13(2) .
C41 O41 1.140(17) .
C42 O42 1.160(17) .
C43 C48 1.33(2) .
C43 C44 1.36(2) .
C44 C45 1.39(3) .
C44 H44 0.9300 .
C45 C46 1.36(3) .
C45 H45 0.9300 .
C46 C47 1.33(3) .
C46 H46 0.9300 .
C47 C48 1.41(2) .
C47 H47 0.9300 .
C48 H48 0.9300 .
C49 C54 1.38(2) .
C49 C50 1.40(2) .
C50 C51 1.36(2) .
C50 H50 0.9300 .
C51 C52 1.37(3) .
C51 H51 0.9300 .
C52 C53 1.42(3) .
C52 H52 0.9300 .
C53 C54 1.33(3) .
C53 H53 0.9300 .
C54 H54 0.9300 .
C55 C56 1.36(2) .
C55 C60 1.41(2) .
C56 C57 1.37(2) .
C56 H56 0.9300 .
C57 C58 1.34(3) .
C57 H57 0.9300 .
C58 C59 1.41(3) .
C58 H58 0.9300 .
C59 C60 1.37(2) .
C59 H59 0.9300 .
C60 H60 0.9300 .
C61 C66 1.36(3) .
C61 C62 1.42(2) .
C62 C63 1.38(3) .
C62 H62 0.9300 .
C63 C64 1.37(3) .
C63 H63 0.9300 .
C64 C65 1.33(3) .
C64 H64 0.9300 .
C65 C66 1.39(3) .
C65 H65 0.9300 .
C66 H66 0.9300 .
C67 C72 1.35(3) .
C67 C68 1.37(3) .
C68 C69 1.33(3) .
C68 H68 0.9300 .
C69 C70 1.42(4) .
C69 H69 0.9300 .
C70 C71 1.33(3) .
C70 H70 0.9300 .
C71 C72 1.40(3) .
C71 H71 0.9300 .
C72 H72 0.9300 .
C73 C74 1.36(3) .
C73 C78 1.41(2) .
C74 C75 1.45(3) .
C74 H74 0.9300 .
C75 C76 1.27(3) .
C75 H75 0.9300 .
C76 C77 1.32(4) .
C76 H76 0.9300 .
C77 C78 1.40(3) .
C77 H77 0.9300 .
C78 H78 0.9300 .
C79 C80 1.34(2) .
C79 C84 1.38(2) .
C80 C81 1.34(3) .
C80 H80 0.9300 .
C81 C82 1.33(3) .
C81 H81 0.9300 .
C82 C83 1.36(4) .
C82 H82 0.9300 .
C83 C84 1.41(3) .
C83 H83 0.9300 .
C84 H84 0.9300 .
C85 C90 1.38(2) .
C85 C86 1.40(2) .
C86 C87 1.39(2) .
C87 C88 1.41(3) .
C87 H87 0.9300 .
C88 C89 1.36(3) .
C88 H88 0.9300 .
C89 C90 1.36(2) .
C89 H89 0.9300 .
C90 H90 0.9300 .
C2S C3S 1.44(4) .
C2S C1S 1.62(7) .
C2S H2S 0.9300 .
C3S C1S 1.87(8) 2_667
C3S H3S 0.9300 .
C1S C3S 1.87(8) 2_667
C1S H1S 0.9300 .
